data_2244091
loop_
_publ_author_name
'Poddig, Hagen'
'Doert, Thomas'

_publ_section_title
;
 LaTe~1.9~: a tenfold superstructure of the ZrSSi type
;
_journal_coeditor_code WM5644
_journal_issue 6
_journal_name_full 'Acta Crystallographica Section E'
_journal_page_first
;
;
_journal_paper_doi 10.1107/S2056989022004844
_journal_volume 78
_journal_year 2022
_chemical_formula_sum 'La Te1.9'
_chemical_formula_weight 381.35
_chemical_name_systematic 'Lanthanum telluride (1/1.9)'
_space_group_crystal_system tetragonal
_space_group_IT_number 86
_space_group_name_Hall '-P 4bc'
_space_group_name_H-M_alt 'P 42/n :2'
_atom_sites_solution_primary iterative
_atom_sites_solution_secondary difmap
_cell_angle_alpha 90
_cell_angle_beta 90
_cell_angle_gamma 90
_cell_formula_units_Z 20
_cell_length_a 10.1072(3)
_cell_length_b 10.1072(3)
_cell_length_c 18.2874(6)
_cell_measurement_reflns_used 9906
_cell_measurement_temperature 100.0(10)
_cell_measurement_theta_max 46.41
_cell_measurement_theta_min 3.62
_cell_volume 1868.16(10)
_computing_cell_refinement
;
SAINT (Bruker, 2016)
;
_computing_data_collection
;
APEX2 (Bruker, 2016)
;
_computing_data_reduction
;
SAINT (Bruker, 2016)
;
_computing_molecular_graphics
;
DIAMOND (Brandenburg, 2018)
;
_computing_publication_material
;
publCIF (Westrip, 2010)
;
_computing_structure_refinement
;
SHELXL (Sheldrick, 2015<i>b</i>)
;
_computing_structure_solution
;
SHELXT (Sheldrick, 2015<i>a</i>)
;
_diffrn_ambient_temperature 100.0(10)
_diffrn_measured_fraction_theta_full 0.998
_diffrn_measured_fraction_theta_max 0.999
_diffrn_measurement_device 'four-circle diffractometer'
_diffrn_measurement_device_type 'Bruker APEXII CCD'
_diffrn_measurement_method '\f and \w scans'
_diffrn_radiation_monochromator graphite
_diffrn_radiation_probe x-ray
_diffrn_radiation_type 'Mo K\a'
_diffrn_radiation_wavelength 0.71073
_diffrn_reflns_av_R_equivalents 0.0554
_diffrn_reflns_av_unetI/netI 0.0207
_diffrn_reflns_limit_h_max 14
_diffrn_reflns_limit_h_min -13
_diffrn_reflns_limit_k_max 20
_diffrn_reflns_limit_k_min 0
_diffrn_reflns_limit_l_max 36
_diffrn_reflns_limit_l_min 0
_diffrn_reflns_number 7850
_diffrn_reflns_theta_full 25.242
_diffrn_reflns_theta_max 45.320
_diffrn_reflns_theta_min 2.850
_diffrn_source 'sealed X-ray tube'
_exptl_absorpt_coefficient_mu 25.698
_exptl_absorpt_correction_T_max 0.748927
_exptl_absorpt_correction_T_min 0.398520
_exptl_absorpt_correction_type multi-scan
_exptl_absorpt_process_details
;
(<i>TWINABS</i>; Bruker, 2012)
;
_exptl_crystal_colour black
_exptl_crystal_density_diffrn 6.779
_exptl_crystal_description Block
_exptl_crystal_F_000 3116
_exptl_crystal_size_max 0.106
_exptl_crystal_size_mid 0.075
_exptl_crystal_size_min 0.044
_refine_diff_density_max 2.015
_refine_diff_density_min -3.083
_refine_ls_extinction_coef 0.001129(18)
_refine_ls_extinction_expression Fc^*^=kFc[1+0.001xFc^2^\l^3^/sin(2\q)]^-1/4^
_refine_ls_extinction_method
;
SHELXL-2016/6 (Sheldrick 2015b)
;
_refine_ls_goodness_of_fit_ref 1.122
_refine_ls_hydrogen_treatment undef
_refine_ls_matrix_type full
_refine_ls_number_parameters 69
_refine_ls_number_reflns 7850
_refine_ls_number_restraints 0
_refine_ls_restrained_S_all 1.122
_refine_ls_R_factor_all 0.0417
_refine_ls_R_factor_gt 0.0271
_refine_ls_shift/su_max 0.002
_refine_ls_shift/su_mean 0.000
_refine_ls_structure_factor_coef Fsqd
_refine_ls_weighting_details 'w=1/[\s^2^(Fo^2^)+(0.0122P)^2^+6.7117P] where P=(Fo^2^+2Fc^2^)/3'
_refine_ls_weighting_scheme calc
_refine_ls_wR_factor_gt 0.0564
_refine_ls_wR_factor_ref 0.0606
_reflns_number_gt 5970
_reflns_number_total 7850
_reflns_threshold_expression I>2\s(I)
_cod_data_source_file wm5644sup1.cif
_cod_data_source_block I
_cod_original_cell_volume 1868.16(13)
_cod_original_sg_symbol_H-M 'P 42/n'
_cod_original_formula_sum 'La Te1.90'
_cod_database_code 2244091
_shelx_space_group_comment
;
The symmetry employed for this shelxl refinement is uniquely defined
by the following loop, which should always be used as a source of
symmetry information in preference to the above space-group names.
They are only intended as comments.
;

loop_
_space_group_symop_operation_xyz
'x, y, z'
'-x+1/2, -y+1/2, z'
'-y, x+1/2, z+1/2'
'y+1/2, -x, z+1/2'
'-x, -y, -z'
'x-1/2, y-1/2, -z'
'y, -x-1/2, -z-1/2'
'-y-1/2, x, -z-1/2'

loop_
_atom_site_type_symbol
_atom_site_label
_atom_site_fract_x
_atom_site_fract_y
_atom_site_fract_z
_atom_site_U_iso_or_equiv
_atom_site_adp_type
_atom_site_calc_flag
_atom_site_occupancy
_atom_site_disorder_assembly
_atom_site_disorder_group
La La1 0.250000 -0.250000 0.38287(2) 0.00695(4) Uani d 1 . .
La La2 0.14760(2) 0.05231(2) 0.10752(2) 0.00710(3) Uani d 1 . .
La La3 -0.15137(2) -0.04353(2) 0.38089(2) 0.00696(3) Uani d 1 . .
Te Te1 -0.250000 0.250000 0.43532(2) 0.00722(4) Uani d 1 . .
Te Te2 0.14951(2) 0.05177(2) 0.43621(2) 0.00726(3) Uani d 1 . .
Te Te3 -0.15255(2) -0.04952(2) 0.07093(2) 0.00722(3) Uani d 1 . .
Te Te4 -0.250000 -0.250000 0.250000 0.00773(5) Uani d 1 . .
Te Te5 -0.02702(2) 0.16873(2) 0.25027(2) 0.00992(3) Uani d 1 . .
Te Te6 0.06086(2) -0.12938(2) 0.24930(2) 0.00770(3) Uani d 1 . .

loop_
_atom_site_aniso_label
_atom_site_aniso_U_11
_atom_site_aniso_U_22
_atom_site_aniso_U_33
_atom_site_aniso_U_12
_atom_site_aniso_U_13
_atom_site_aniso_U_23
La1 0.00683(8) 0.00672(8) 0.00729(7) 0.00054(6) 0.000 0.000
La2 0.00723(6) 0.00691(6) 0.00715(5) 0.00000(5) 0.00005(4) 0.00083(4)
La3 0.00657(6) 0.00689(6) 0.00744(5) 0.00015(5) -0.00001(4) -0.00070(4)
Te1 0.00701(9) 0.00696(9) 0.00769(8) 0.00009(7) 0.000 0.000
Te2 0.00684(7) 0.00726(7) 0.00767(5) -0.00005(6) 0.00002(5) -0.00037(4)
Te3 0.00712(7) 0.00697(7) 0.00756(5) 0.00007(6) 0.00001(5) 0.00005(5)
Te4 0.00815(7) 0.00815(7) 0.00690(11) 0.000 0.000 0.000
Te5 0.01106(7) 0.01167(7) 0.00702(6) 0.00045(6) 0.00031(6) -0.00005(5)
Te6 0.00881(7) 0.00761(6) 0.00667(5) 0.00034(5) -0.00003(5) -0.00016(5)

loop_
_atom_type_symbol
_atom_type_description
_atom_type_scat_dispersion_real
_atom_type_scat_dispersion_imag
_atom_type_scat_source
La La -0.2871 2.4523 'International Tables Vol C Tables 4.2.6.8 and 6.1.1.4'
Te Te -0.5308 1.6751 'International Tables Vol C Tables 4.2.6.8 and 6.1.1.4'

loop_
_geom_angle_atom_site_label_1
_geom_angle_atom_site_label_2
_geom_angle_atom_site_label_3
_geom_angle_site_symmetry_1
_geom_angle_site_symmetry_3
_geom_angle
_geom_angle_publ_flag
Te3 La1 Te3 8_656 7_556 150.272(10) ?
Te3 La1 Te1 8_656 5_556 75.136(5) ?
Te3 La1 Te1 7_556 5_556 75.136(5) ?
Te3 La1 Te6 8_656 . 127.287(6) ?
Te3 La1 Te6 7_556 . 76.715(5) ?
Te1 La1 Te6 5_556 . 137.132(4) ?
Te3 La1 Te6 8_656 2_545 76.715(5) ?
Te3 La1 Te6 7_556 2_545 127.288(6) ?
Te1 La1 Te6 5_556 2_545 137.132(4) ?
Te6 La1 Te6 . 2_545 85.735(8) ?
Te3 La1 Te2 8_656 2_545 85.364(5) ?
Te3 La1 Te2 7_556 2_545 86.094(5) ?
Te1 La1 Te2 5_556 2_545 73.124(5) ?
Te6 La1 Te2 . 2_545 135.915(6) ?
Te6 La1 Te2 2_545 2_545 72.977(5) ?
Te3 La1 Te2 8_656 . 86.094(5) ?
Te3 La1 Te2 7_556 . 85.363(5) ?
Te1 La1 Te2 5_556 . 73.123(5) ?
Te6 La1 Te2 . . 72.977(5) ?
Te6 La1 Te2 2_545 . 135.915(6) ?
Te2 La1 Te2 2_545 . 146.246(10) ?
Te3 La1 Te5 8_656 7_556 126.928(6) ?
Te3 La1 Te5 7_556 7_556 76.389(5) ?
Te1 La1 Te5 5_556 7_556 135.428(4) ?
Te6 La1 Te5 . 7_556 65.244(6) ?
Te6 La1 Te5 2_545 7_556 51.284(5) ?
Te2 La1 Te5 2_545 7_556 71.386(5) ?
Te2 La1 Te5 . 7_556 137.123(7) ?
Te3 La1 Te5 8_656 8_656 76.389(5) ?
Te3 La1 Te5 7_556 8_656 126.928(6) ?
Te1 La1 Te5 5_556 8_656 135.428(4) ?
Te6 La1 Te5 . 8_656 51.283(5) ?
Te6 La1 Te5 2_545 8_656 65.243(6) ?
Te2 La1 Te5 2_545 8_656 137.122(7) ?
Te2 La1 Te5 . 8_656 71.387(5) ?
Te5 La1 Te5 7_556 8_656 89.144(9) ?
Te3 La2 Te2 5 7_566 76.566(5) ?
Te3 La2 Te3 5 . 78.875(7) ?
Te2 La2 Te3 7_566 . 88.008(6) ?
Te3 La2 Te2 5 8_656 75.263(5) ?
Te2 La2 Te2 7_566 8_656 86.496(6) ?
Te3 La2 Te2 . 8_656 154.134(7) ?
Te3 La2 Te5 5 8_656 141.133(7) ?
Te2 La2 Te5 7_566 8_656 125.814(7) ?
Te3 La2 Te5 . 8_656 127.388(7) ?
Te2 La2 Te5 8_656 8_656 75.182(6) ?
Te3 La2 Te6 5 . 141.795(7) ?
Te2 La2 Te6 7_566 . 128.902(6) ?
Te3 La2 Te6 . . 74.873(6) ?
Te2 La2 Te6 8_656 . 127.073(7) ?
Te5 La2 Te6 8_656 . 52.645(6) ?
Te3 La2 Te1 5 7_556 75.603(6) ?
Te2 La2 Te1 7_566 7_556 152.164(7) ?
Te3 La2 Te1 . 7_556 87.208(5) ?
Te2 La2 Te1 8_656 7_556 85.964(5) ?
Te5 La2 Te1 8_656 7_556 77.677(6) ?
Te6 La2 Te1 . 7_556 75.863(6) ?
Te3 La2 Te5 5 . 141.908(8) ?
Te2 La2 Te5 7_566 . 73.230(6) ?
Te3 La2 Te5 . . 77.427(6) ?
Te2 La2 Te5 8_656 . 124.638(7) ?
Te5 La2 Te5 8_656 . 76.593(7) ?
Te6 La2 Te5 . . 56.276(6) ?
Te1 La2 Te5 7_556 . 131.965(7) ?
Te1 La3 Te4 . . 133.902(7) ?
Te1 La3 Te3 . 8_556 86.745(5) ?
Te4 La3 Te3 . 8_556 73.231(5) ?
Te1 La3 Te6 . . 130.412(7) ?
Te4 La3 Te6 . . 60.731(4) ?
Te3 La3 Te6 8_556 . 133.378(6) ?
Te1 La3 Te2 . 5_556 73.811(6) ?
Te4 La3 Te2 . 5_556 134.830(7) ?
Te3 La3 Te2 8_556 5_556 74.503(5) ?
Te6 La3 Te2 . 5_556 135.279(7) ?
Te1 La3 Te2 . . 85.654(5) ?
Te4 La3 Te2 . . 132.068(6) ?
Te3 La3 Te2 8_556 . 147.001(7) ?
Te6 La3 Te2 . . 73.072(6) ?
Te2 La3 Te2 5_556 . 72.535(6) ?
Te1 La3 Te3 . 7_556 147.141(7) ?
Te4 La3 Te3 . 7_556 72.959(5) ?
Te3 La3 Te3 8_556 7_556 84.626(6) ?
Te6 La3 Te3 . 7_556 75.783(6) ?
Te2 La3 Te3 5_556 7_556 73.330(5) ?
Te2 La3 Te3 . 7_556 84.571(6) ?
Te1 La3 Te6 . 8_556 74.669(6) ?
Te4 La3 Te6 . 8_556 59.908(4) ?
Te3 La3 Te6 8_556 8_556 72.455(5) ?
Te6 La3 Te6 . 8_556 89.696(6) ?
Te2 La3 Te6 5_556 8_556 135.020(7) ?
Te2 La3 Te6 . 8_556 135.283(7) ?
Te3 La3 Te6 7_556 8_556 131.586(6) ?
Te1 La3 Te5 . . 76.027(6) ?
Te4 La3 Te5 . . 90.060(6) ?
Te3 La3 Te5 8_556 . 135.955(7) ?
Te6 La3 Te5 . . 55.118(5) ?
Te2 La3 Te5 5_556 . 134.911(7) ?
Te2 La3 Te5 . . 72.489(5) ?
Te3 La3 Te5 7_556 . 129.745(6) ?
Te6 La3 Te5 8_556 . 64.015(6) ?
La3 Te1 La3 . 2_455 144.714(11) ?
La3 Te1 La2 . 8_556 85.769(5) ?
La3 Te1 La2 2_455 8_556 86.028(4) ?
La3 Te1 La2 . 7_566 86.029(4) ?
La3 Te1 La2 2_455 7_566 85.769(4) ?
La2 Te1 La2 8_556 7_566 152.703(10) ?
La3 Te1 La1 . 5_556 107.643(5) ?
La3 Te1 La1 2_455 5_556 107.643(5) ?
La2 Te1 La1 8_556 5_556 103.648(5) ?
La2 Te1 La1 7_566 5_556 103.648(5) ?
La2 Te2 La2 8_656 7_566 86.685(6) ?
La2 Te2 La3 8_656 5_556 104.300(6) ?
La2 Te2 La3 7_566 5_556 105.511(6) ?
La2 Te2 La3 8_656 . 148.230(7) ?
La2 Te2 La3 7_566 . 85.472(6) ?
La3 Te2 La3 5_556 . 107.465(6) ?
La2 Te2 La1 8_656 . 85.364(5) ?
La2 Te2 La1 7_566 . 149.063(7) ?
La3 Te2 La1 5_556 . 105.424(7) ?
La3 Te2 La1 . . 85.737(5) ?
La2 Te3 La2 5 . 101.125(7) ?
La2 Te3 La1 5 7_566 105.604(7) ?
La2 Te3 La1 . 7_566 86.313(5) ?
La2 Te3 La3 5 7_556 104.549(6) ?
La2 Te3 La3 . 7_556 85.690(6) ?
La1 Te3 La3 7_566 7_556 149.757(7) ?
La2 Te3 La3 5 8_556 105.889(6) ?
La2 Te3 La3 . 8_556 152.986(8) ?
La1 Te3 La3 7_566 8_556 86.610(5) ?
La3 Te3 La3 7_556 8_556 87.422(6) ?
La3 Te4 La3 8_556 7_556 88.029(7) ?
La3 Te4 La3 8_556 2_445 121.144(4) ?
La3 Te4 La3 7_556 2_445 121.144(4) ?
La3 Te4 La3 8_556 . 121.144(4) ?
La3 Te4 La3 7_556 . 121.145(4) ?
La3 Te4 La3 2_445 . 88.029(7) ?
Te6 Te5 Te6 7_566 . 175.690(9) ?
Te6 Te5 La2 7_566 7_566 63.706(6) ?
Te6 Te5 La2 . 7_566 118.432(7) ?
Te6 Te5 La2 7_566 . 120.999(8) ?
Te6 Te5 La2 . . 60.772(5) ?
La2 Te5 La2 7_566 . 133.008(9) ?
Te6 Te5 La1 7_566 7_566 62.856(5) ?
Te6 Te5 La1 . 7_566 114.389(7) ?
La2 Te5 La1 7_566 7_566 125.977(7) ?
La2 Te5 La1 . 7_566 82.945(6) ?
Te6 Te5 La3 7_566 . 116.808(7) ?
Te6 Te5 La3 . . 60.669(5) ?
La2 Te5 La3 7_566 . 83.822(6) ?
La2 Te5 La3 . . 120.748(7) ?
La1 Te5 La3 7_566 . 113.748(7) ?
Te5 Te6 Te5 8_656 . 85.692(9) ?
Te5 Te6 La2 8_656 . 63.650(6) ?
Te5 Te6 La2 . . 62.951(6) ?
Te5 Te6 La1 8_656 . 65.861(5) ?
Te5 Te6 La1 . . 120.592(7) ?
La2 Te6 La1 . . 128.888(7) ?
Te5 Te6 La3 8_656 . 120.461(7) ?
Te5 Te6 La3 . . 64.213(5) ?
La2 Te6 La3 . . 126.382(7) ?
La1 Te6 La3 . . 86.290(6) ?
Te5 Te6 La3 8_656 7_556 121.325(7) ?
Te5 Te6 La3 . 7_556 122.568(7) ?
La2 Te6 La3 . 7_556 83.998(6) ?
La1 Te6 La3 . 7_556 116.758(7) ?
La3 Te6 La3 . 7_556 118.169(7) ?

loop_
_geom_bond_atom_site_label_1
_geom_bond_atom_site_label_2
_geom_bond_site_symmetry_2
_geom_bond_distance
_geom_bond_publ_flag
La1 Te3 8_656 3.2938(2) ?
La1 Te3 7_556 3.2938(2) ?
La1 Te1 5_556 3.3248(3) ?
La1 Te6 . 3.3329(3) ?
La1 Te6 2_545 3.3329(2) ?
La1 Te2 2_545 3.3593(2) ?
La1 Te2 . 3.3594(2) ?
La1 Te5 7_556 3.4179(3) ?
La1 Te5 8_656 3.4179(3) ?
La2 Te3 5 3.2637(2) ?
La2 Te2 7_566 3.2649(3) ?
La2 Te3 . 3.2726(3) ?
La2 Te2 8_656 3.2920(3) ?
La2 Te5 8_656 3.2944(3) ?
La2 Te6 . 3.2960(2) ?
La2 Te1 7_556 3.31979(19) ?
La2 Te5 . 3.3637(3) ?
La3 Te1 . 3.28426(19) ?
La3 Te4 . 3.32838(17) ?
La3 Te3 8_556 3.3361(3) ?
La3 Te6 . 3.3384(2) ?
La3 Te2 5_556 3.3460(2) ?
La3 Te2 . 3.3465(3) ?
La3 Te3 7_556 3.3574(3) ?
La3 Te6 8_556 3.4194(3) ?
La3 Te5 . 3.4480(3) ?
Te5 Te6 7_566 2.9224(3) ?
Te5 Te6 . 3.1413(3) ?

_cod_database_fobs_code 2244091
